data_4306271
loop_
_publ_author_name
'Nabarun Roy'
'Stephen Sproules'
'Eckhard Bill'
'Thomas Weyherm\"uller'
'Karl Wieghardt'

_publ_section_title
;
Molecular and Electronic Structure of the Square Planar
Bis(o-amidobenzenethiolato)iron(III) Anion and Its
Bis(o-quinoxalinedithiolato)iron(III) Analogue
;
_journal_name_full 'Inorganic Chemistry'
_journal_page_first 10911
_journal_page_last 10920
_journal_paper_doi 10.1021/ic801109n
_journal_volume 47
_journal_year 2008
_chemical_formula_moiety '[C24 H20 P]+, (C40 H40 Fe F10 N2 S2)-, Et2O'
_chemical_formula_sum 'C68 H70 F10 Fe N2 O P S2'
_chemical_formula_weight 1272.20
_chemical_name_systematic
; 
 ? 
;
_space_group_IT_number 2
_symmetry_cell_setting triclinic
_symmetry_space_group_name_Hall '-P 1'
_symmetry_space_group_name_H-M 'P -1'
_atom_sites_solution_hydrogens geom
_atom_sites_solution_primary direct
_atom_sites_solution_secondary difmap
_audit_creation_method SHELXL-97
_cell_angle_alpha 101.401(3)
_cell_angle_beta 101.972(3)
_cell_angle_gamma 98.963(3)
_cell_formula_units_Z 2
_cell_length_a 13.3294(4)
_cell_length_b 14.5221(4)
_cell_length_c 17.4224(5)
_cell_measurement_temperature 100(2)
_cell_volume 3165.18(17)
_computing_cell_refinement 'Bruker AXS Collect Software'
_computing_data_collection 'Bruker AXS Collect Software'
_computing_data_reduction 'Bruker AXS Collect Software'
_computing_structure_refinement 'SHELXL-97 (Sheldrick, 1997)'
_computing_structure_solution 'SHELXS-97 (Sheldrick, 1990)'
_diffrn_ambient_temperature 100(2)
_diffrn_measured_fraction_theta_full 0.999
_diffrn_measured_fraction_theta_max 0.999
_diffrn_measurement_device_type 'Bruker-Nonius KappaCCD'
_diffrn_measurement_method '920 images at 1.0 deg. stepwise rotation in omega and phi, 60 sec./frame'
_diffrn_radiation_monochromator graphite
_diffrn_radiation_source 'rotating anode, 50 kV, 80 mA'
_diffrn_radiation_type MoK\a
_diffrn_radiation_wavelength 0.71073
_diffrn_reflns_av_R_equivalents 0.0542
_diffrn_reflns_av_sigmaI/netI 0.0522
_diffrn_reflns_limit_h_max 19
_diffrn_reflns_limit_h_min -19
_diffrn_reflns_limit_k_max 21
_diffrn_reflns_limit_k_min -21
_diffrn_reflns_limit_l_max 25
_diffrn_reflns_limit_l_min -25
_diffrn_reflns_number 76749
_diffrn_reflns_theta_full 31.00
_diffrn_reflns_theta_max 31.00
_diffrn_reflns_theta_min 2.92
_exptl_absorpt_coefficient_mu 0.403
_exptl_absorpt_correction_T_max 0.9762
_exptl_absorpt_correction_T_min 0.9383
_exptl_absorpt_correction_type multi-scan
_exptl_absorpt_process_details 'Bruker SADABS 2006/1'
_exptl_crystal_colour black
_exptl_crystal_density_diffrn 1.335
_exptl_crystal_density_method 'not measured'
_exptl_crystal_description 'opaque parallelepiped'
_exptl_crystal_F_000 1326
_exptl_crystal_size_max 0.16
_exptl_crystal_size_mid 0.15
_exptl_crystal_size_min 0.06
_refine_diff_density_max 1.194
_refine_diff_density_min -1.147
_refine_diff_density_rms 0.073
_refine_ls_extinction_method none
_refine_ls_goodness_of_fit_ref 1.016
_refine_ls_hydrogen_treatment constr
_refine_ls_matrix_type full
_refine_ls_number_parameters 815
_refine_ls_number_reflns 20162
_refine_ls_number_restraints 31
_refine_ls_restrained_S_all 1.016
_refine_ls_R_factor_all 0.0815
_refine_ls_R_factor_gt 0.0530
_refine_ls_shift/su_max 0.000
_refine_ls_shift/su_mean 0.000
_refine_ls_structure_factor_coef Fsqd
_refine_ls_weighting_details 'calc w=1/[\s^2^(Fo^2^)+(0.0381P)^2^+3.7786P] where P=(Fo^2^+2Fc^2^)/3'
_refine_ls_weighting_scheme calc
_refine_ls_wR_factor_gt 0.1130
_refine_ls_wR_factor_ref 0.1287
_reflns_number_gt 14735
_reflns_number_total 20162
_reflns_threshold_expression >2sigma(I)
_cod_data_source_file ic801109n_si_002_1.cif
_cod_data_source_block 1
_cod_depositor_comments
;
The following automatic conversions were performed:
'_exptl_absorpt_correction_type' value 'Multi-Scan' changed to
'multi-scan' according to
'/home/saulius/struct/CIF-dictionaries/cif_core.dic' dictionary named
'cif_core.dic' version 2.4.1 from 2010-06-29.

Automatic conversion script
Id: cif_fix_enum 1527 2010-12-29 10:47:43Z saulius 
;
_cod_original_cell_volume 3165.18(16)
_cod_database_code 4306271

loop_
_symmetry_equiv_pos_as_xyz
'x, y, z'
'-x, -y, -z'

loop_
_atom_site_label
_atom_site_type_symbol
_atom_site_fract_x
_atom_site_fract_y
_atom_site_fract_z
_atom_site_U_iso_or_equiv
_atom_site_adp_type
_atom_site_occupancy
_atom_site_symmetry_multiplicity
_atom_site_calc_flag
_atom_site_refinement_flags
_atom_site_disorder_assembly
_atom_site_disorder_group
Fe1 Fe 0.5000 0.5000 -0.5000 0.01674(8) Uani 1 2 d S . .
S1 S 0.54294(4) 0.49769(4) -0.37130(3) 0.01907(9) Uani 1 1 d . . .
C2 C 0.45150(13) 0.55904(13) -0.33376(11) 0.0166(3) Uani 1 1 d . . .
C3 C 0.43934(13) 0.57420(13) -0.25398(11) 0.0172(3) Uani 1 1 d . . .
C4 C 0.36298(14) 0.62538(14) -0.23579(11) 0.0195(3) Uani 1 1 d . . .
H4 H 0.3540 0.6362 -0.1823 0.023 Uiso 1 1 calc R . .
C5 C 0.29942(14) 0.66127(14) -0.29229(11) 0.0189(3) Uani 1 1 d . . .
C6 C 0.31183(14) 0.64374(14) -0.37091(11) 0.0183(3) Uani 1 1 d . . .
H6 H 0.2686 0.6664 -0.4106 0.022 Uiso 1 1 calc R . .
C7 C 0.38695(14) 0.59320(13) -0.39238(11) 0.0165(3) Uani 1 1 d . . .
N8 N 0.40295(12) 0.57454(12) -0.47085(9) 0.0184(3) Uani 1 1 d . . .
C9 C 0.33921(14) 0.61152(13) -0.52761(11) 0.0176(3) Uani 1 1 d . . .
F10 F 0.47814(10) 0.73822(10) -0.52084(9) 0.0364(3) Uani 1 1 d . . .
C10 C 0.37817(15) 0.69209(15) -0.55266(12) 0.0231(4) Uani 1 1 d . . .
F11 F 0.35867(12) 0.80601(12) -0.63170(11) 0.0484(4) Uani 1 1 d . . .
C11 C 0.31738(17) 0.72806(16) -0.60966(14) 0.0286(4) Uani 1 1 d . . .
F12 F 0.15261(11) 0.72016(12) -0.69599(9) 0.0405(4) Uani 1 1 d . . .
C12 C 0.21355(17) 0.68420(17) -0.64288(12) 0.0277(4) Uani 1 1 d . . .
F13 F 0.07053(10) 0.56188(11) -0.65138(9) 0.0384(3) Uani 1 1 d . . .
C13 C 0.17187(15) 0.60437(16) -0.61978(12) 0.0243(4) Uani 1 1 d . . .
F14 F 0.19095(10) 0.49076(10) -0.54251(9) 0.0337(3) Uani 1 1 d . . .
C14 C 0.23420(15) 0.56900(14) -0.56342(11) 0.0207(4) Uani 1 1 d . . .
C15 C 0.50378(14) 0.53528(15) -0.18754(11) 0.0211(4) Uani 1 1 d . . .
C16 C 0.47817(17) 0.56588(18) -0.10539(12) 0.0287(4) Uani 1 1 d . . .
H16A H 0.4039 0.5409 -0.1103 0.043 Uiso 1 1 calc R . .
H16B H 0.4931 0.6361 -0.0882 0.043 Uiso 1 1 calc R . .
H16C H 0.5212 0.5402 -0.0653 0.043 Uiso 1 1 calc R . .
C17 C 0.47843(17) 0.42468(16) -0.21121(13) 0.0274(4) Uani 1 1 d . . .
H17A H 0.4988 0.4021 -0.2614 0.041 Uiso 1 1 calc R . .
H17B H 0.4031 0.4014 -0.2192 0.041 Uiso 1 1 calc R . .
H17C H 0.5172 0.4002 -0.1681 0.041 Uiso 1 1 calc R . .
C18 C 0.62198(15) 0.57316(18) -0.17457(12) 0.0284(4) Uani 1 1 d . . .
H18A H 0.6611 0.5478 -0.1322 0.043 Uiso 1 1 calc R . .
H18B H 0.6374 0.6434 -0.1583 0.043 Uiso 1 1 calc R . .
H18C H 0.6426 0.5523 -0.2250 0.043 Uiso 1 1 calc R . .
C19 C 0.21386(15) 0.71340(16) -0.27034(12) 0.0237(4) Uani 1 1 d . . .
C20 C 0.20352(19) 0.79562(17) -0.31237(14) 0.0316(5) Uani 1 1 d . . .
H20A H 0.2704 0.8418 -0.2965 0.047 Uiso 1 1 calc R . .
H20B H 0.1489 0.8277 -0.2966 0.047 Uiso 1 1 calc R . .
H20C H 0.1846 0.7701 -0.3711 0.047 Uiso 1 1 calc R . .
C21 C 0.10917(16) 0.63965(19) -0.29843(15) 0.0327(5) Uani 1 1 d . . .
H21A H 0.0935 0.6141 -0.3570 0.049 Uiso 1 1 calc R . .
H21B H 0.0529 0.6709 -0.2849 0.049 Uiso 1 1 calc R . .
H21C H 0.1145 0.5870 -0.2712 0.049 Uiso 1 1 calc R . .
C22 C 0.23560(19) 0.7539(2) -0.17875(13) 0.0390(6) Uani 1 1 d . . .
H22A H 0.2331 0.7009 -0.1516 0.059 Uiso 1 1 calc R . .
H22B H 0.1824 0.7905 -0.1672 0.059 Uiso 1 1 calc R . .
H22C H 0.3051 0.7961 -0.1591 0.059 Uiso 1 1 calc R . .
Fe2 Fe 0.0000 0.0000 0.0000 0.02118(9) Uani 1 2 d S . .
S31 S -0.13549(3) 0.05688(4) -0.05180(3) 0.02136(10) Uani 1 1 d . . .
C32 C -0.07110(14) 0.16203(14) -0.07212(11) 0.0185(3) Uani 1 1 d . . .
C33 C -0.12018(14) 0.23401(14) -0.09786(11) 0.0178(3) Uani 1 1 d . . .
C34 C -0.05551(14) 0.31418(14) -0.10824(11) 0.0192(3) Uani 1 1 d . . .
H34 H -0.0872 0.3637 -0.1247 0.023 Uiso 1 1 calc R . .
C35 C 0.05313(14) 0.32500(14) -0.09563(11) 0.0193(3) Uani 1 1 d . . .
C36 C 0.09975(14) 0.25216(14) -0.07155(12) 0.0207(4) Uani 1 1 d . . .
H36 H 0.1733 0.2576 -0.0635 0.025 Uiso 1 1 calc R . .
C37 C 0.03915(14) 0.17133(14) -0.05913(11) 0.0191(3) Uani 1 1 d . . .
N38 N 0.08150(12) 0.09729(13) -0.03261(11) 0.0228(3) Uani 1 1 d . . .
C39 C 0.18914(14) 0.10030(14) -0.02865(12) 0.0210(4) Uani 1 1 d . . .
C40 C 0.22272(17) 0.0533(2) -0.09295(15) 0.0405(6) Uani 1 1 d . . .
F40 F 0.15170(13) 0.0070(2) -0.16230(10) 0.0844(8) Uani 1 1 d . . .
C41 C 0.32654(19) 0.0489(2) -0.08856(17) 0.0494(8) Uani 1 1 d . . .
F41 F 0.35544(14) 0.0008(2) -0.15154(14) 0.1105(12) Uani 1 1 d . . .
C42 C 0.40141(15) 0.09463(17) -0.01891(16) 0.0321(5) Uani 1 1 d . . .
F42 F 0.50301(10) 0.09351(11) -0.01451(11) 0.0452(4) Uani 1 1 d . . .
C43 C 0.37194(15) 0.14230(16) 0.04580(14) 0.0285(4) Uani 1 1 d . . .
F43 F 0.44455(11) 0.18581(14) 0.11443(10) 0.0561(5) Uani 1 1 d . . .
C44 C 0.26717(15) 0.14471(15) 0.04086(13) 0.0246(4) Uani 1 1 d . . .
F44 F 0.24110(11) 0.19029(12) 0.10593(10) 0.0485(4) Uani 1 1 d . . .
C45 C -0.23982(14) 0.22702(14) -0.11418(12) 0.0200(3) Uani 1 1 d . . .
C46 C -0.27349(16) 0.31253(15) -0.14524(14) 0.0264(4) Uani 1 1 d . . .
H46A H -0.2516 0.3151 -0.1953 0.040 Uiso 1 1 calc R . .
H46B H -0.2404 0.3723 -0.1044 0.040 Uiso 1 1 calc R . .
H46C H -0.3499 0.3046 -0.1558 0.040 Uiso 1 1 calc R . .
C47 C -0.27489(17) 0.22869(17) -0.03515(13) 0.0280(4) Uani 1 1 d . . .
H47A H -0.3506 0.2258 -0.0456 0.042 Uiso 1 1 calc R . .
H47B H -0.2379 0.2880 0.0050 0.042 Uiso 1 1 calc R . .
H47C H -0.2585 0.1733 -0.0145 0.042 Uiso 1 1 calc R . .
C48 C -0.29863(16) 0.13585(15) -0.17932(13) 0.0265(4) Uani 1 1 d . . .
H48A H -0.2818 0.0791 -0.1611 0.040 Uiso 1 1 calc R . .
H48B H -0.2773 0.1375 -0.2297 0.040 Uiso 1 1 calc R . .
H48C H -0.3743 0.1329 -0.1887 0.040 Uiso 1 1 calc R . .
C49 C 0.12199(15) 0.41329(14) -0.10821(12) 0.0204(3) Uani 1 1 d . . .
C50 C 0.15957(18) 0.38471(16) -0.18545(13) 0.0297(4) Uani 1 1 d . . .
H50A H 0.2004 0.3347 -0.1803 0.045 Uiso 1 1 calc R . .
H50B H 0.2035 0.4410 -0.1935 0.045 Uiso 1 1 calc R . .
H50C H 0.0988 0.3602 -0.2318 0.045 Uiso 1 1 calc R . .
C51 C 0.06293(18) 0.49477(16) -0.11631(15) 0.0305(5) Uani 1 1 d . . .
H51A H 0.0044 0.4735 -0.1645 0.046 Uiso 1 1 calc R . .
H51B H 0.1107 0.5507 -0.1212 0.046 Uiso 1 1 calc R . .
H51C H 0.0360 0.5123 -0.0684 0.046 Uiso 1 1 calc R . .
C52 C 0.21738(17) 0.45202(16) -0.03566(13) 0.0291(4) Uani 1 1 d . . .
H52A H 0.1936 0.4639 0.0143 0.044 Uiso 1 1 calc R . .
H52B H 0.2570 0.5121 -0.0412 0.044 Uiso 1 1 calc R . .
H52C H 0.2624 0.4048 -0.0339 0.044 Uiso 1 1 calc R . .
P60 P -0.17595(4) -0.16954(4) -0.35055(3) 0.02228(10) Uani 1 1 d D . .
C61 C -0.30332(16) -0.14640(16) -0.34440(16) 0.0318(5) Uani 1 1 d . A .
C62 C -0.36496(16) -0.19721(17) -0.30525(14) 0.0294(4) Uani 1 1 d . . .
H62 H -0.3406 -0.2458 -0.2817 0.035 Uiso 1 1 calc R A .
C63 C -0.46253(17) -0.1768(2) -0.30050(18) 0.0421(6) Uani 1 1 d . A .
H63 H -0.5053 -0.2121 -0.2744 0.050 Uiso 1 1 calc R . .
C64 C -0.49661(19) -0.1055(2) -0.3337(3) 0.0697(12) Uani 1 1 d . . .
H64 H -0.5630 -0.0914 -0.3303 0.084 Uiso 1 1 calc R A .
C65 C -0.4360(2) -0.0545(2) -0.3717(3) 0.0928(18) Uani 1 1 d . A .
H65 H -0.4601 -0.0047 -0.3937 0.111 Uiso 1 1 calc R . .
C66 C -0.3389(2) -0.0752(2) -0.3783(3) 0.0732(13) Uani 1 1 d . . .
H66 H -0.2975 -0.0407 -0.4059 0.088 Uiso 1 1 calc R A .
C71 C -0.18153(16) -0.24766(15) -0.44556(13) 0.0259(4) Uani 1 1 d . A .
C72 C -0.09163(17) -0.28053(18) -0.45860(14) 0.0316(5) Uani 1 1 d . . .
H72 H -0.0286 -0.2616 -0.4171 0.038 Uiso 1 1 calc R A .
C73 C -0.0944(2) -0.3403(2) -0.53158(15) 0.0390(5) Uani 1 1 d . A .
H73 H -0.0330 -0.3613 -0.5407 0.047 Uiso 1 1 calc R . .
C74 C -0.1875(2) -0.36980(18) -0.59174(15) 0.0405(6) Uani 1 1 d . . .
H74 H -0.1895 -0.4108 -0.6420 0.049 Uiso 1 1 calc R A .
C75 C -0.2764(2) -0.33954(18) -0.57841(17) 0.0430(6) Uani 1 1 d . A .
H75 H -0.3400 -0.3610 -0.6193 0.052 Uiso 1 1 calc R . .
C76 C -0.27465(18) -0.27801(17) -0.50580(16) 0.0361(5) Uani 1 1 d . . .
H76 H -0.3363 -0.2569 -0.4973 0.043 Uiso 1 1 calc R A .
C81 C -0.0838(6) -0.0613(4) -0.3388(5) 0.0156(12) Uani 0.5296(18) 1 d PD A 1
C82 C -0.0956(17) 0.0191(7) -0.2840(10) 0.0242(13) Uani 0.5296(18) 1 d PD A 1
H82 H -0.1509 0.0141 -0.2574 0.029 Uiso 0.5296(18) 1 calc PR A 1
C83 C -0.0254(9) 0.1059(4) -0.2692(6) 0.0186(16) Uani 0.5296(18) 1 d PD A 1
H83 H -0.0304 0.1597 -0.2301 0.022 Uiso 0.5296(18) 1 calc PR A 1
C84 C 0.0511(3) 0.1138(3) -0.3109(3) 0.0283(6) Uani 0.5296(18) 1 d PD A 1
H84 H 0.0952 0.1745 -0.3038 0.034 Uiso 0.5296(18) 1 calc PR A 1
C85 C 0.0646(3) 0.0343(3) -0.3632(3) 0.0343(7) Uani 0.5296(18) 1 d PD A 1
H85 H 0.1210 0.0396 -0.3887 0.041 Uiso 0.5296(18) 1 calc PR A 1
C86 C -0.0044(3) -0.0535(3) -0.3787(2) 0.0265(6) Uani 0.5296(18) 1 d PD A 1
H86 H 0.0030 -0.1076 -0.4162 0.032 Uiso 0.5296(18) 1 calc PR A 1
C81X C -0.1013(7) -0.0487(4) -0.3401(5) 0.0156(12) Uani 0.4704(18) 1 d PD A 2
C82X C -0.089(2) 0.0266(7) -0.2722(12) 0.0242(13) Uani 0.4704(18) 1 d PD A 2
H82X H -0.1154 0.0147 -0.2275 0.029 Uiso 0.4704(18) 1 calc PR A 2
C83X C -0.0392(11) 0.1186(5) -0.2707(7) 0.0186(16) Uani 0.4704(18) 1 d PD A 2
H83X H -0.0359 0.1706 -0.2269 0.022 Uiso 0.4704(18) 1 calc PR A 2
C84X C 0.0057(4) 0.1349(3) -0.3324(3) 0.0283(6) Uani 0.4704(18) 1 d PD A 2
H84X H 0.0445 0.1969 -0.3291 0.034 Uiso 0.4704(18) 1 calc PR A 2
C85X C -0.0058(4) 0.0608(3) -0.3992(3) 0.0343(7) Uani 0.4704(18) 1 d PD A 2
H85X H 0.0220 0.0730 -0.4431 0.041 Uiso 0.4704(18) 1 calc PR A 2
C86X C -0.0578(4) -0.0318(3) -0.4028(3) 0.0265(6) Uani 0.4704(18) 1 d PD A 2
H86X H -0.0633 -0.0828 -0.4479 0.032 Uiso 0.4704(18) 1 calc PR A 2
C91 C -0.12737(15) -0.22698(16) -0.27245(13) 0.0245(4) Uani 1 1 d . A .
C92 C -0.17051(17) -0.32450(17) -0.28194(16) 0.0308(5) Uani 1 1 d . . .
H92 H -0.2208 -0.3595 -0.3301 0.037 Uiso 1 1 calc R A .
C93 C -0.13862(19) -0.36905(19) -0.22001(17) 0.0366(6) Uani 1 1 d . A .
H93 H -0.1672 -0.4349 -0.2258 0.044 Uiso 1 1 calc R . .
C94 C -0.0652(2) -0.31772(19) -0.14992(16) 0.0374(6) Uani 1 1 d . . .
H94 H -0.0452 -0.3482 -0.1074 0.045 Uiso 1 1 calc R A .
C95 C -0.02089(19) -0.22224(19) -0.14139(14) 0.0329(5) Uani 1 1 d . A .
H95 H 0.0308 -0.1882 -0.0937 0.040 Uiso 1 1 calc R . .
C96 C -0.05203(16) -0.17599(17) -0.20269(13) 0.0265(4) Uani 1 1 d . . .
H96 H -0.0221 -0.1104 -0.1969 0.032 Uiso 1 1 calc R A .
O100 O -0.6675(3) 0.0478(2) -0.35755(18) 0.0415(6) Uani 0.5296(18) 1 d PD A 1
C101 C -0.6865(5) 0.0307(4) -0.4426(3) 0.0434(9) Uani 0.5296(18) 1 d PD A 1
H10A H -0.6202 0.0486 -0.4582 0.052 Uiso 0.5296(18) 1 calc PR A 1
H10B H -0.7358 0.0697 -0.4631 0.052 Uiso 0.5296(18) 1 calc PR A 1
C102 C -0.7328(5) -0.0749(4) -0.4779(3) 0.0541(11) Uani 0.5296(18) 1 d PD A 1
H10C H -0.7463 -0.0885 -0.5369 0.081 Uiso 0.5296(18) 1 calc PR A 1
H10D H -0.7987 -0.0918 -0.4625 0.081 Uiso 0.5296(18) 1 calc PR A 1
H10E H -0.6835 -0.1129 -0.4572 0.081 Uiso 0.5296(18) 1 calc PR A 1
C103 C -0.6332(5) 0.1464(4) -0.3195(3) 0.0505(11) Uani 0.5296(18) 1 d PD A 1
H10F H -0.6841 0.1829 -0.3420 0.061 Uiso 0.5296(18) 1 calc PR A 1
H10G H -0.5646 0.1708 -0.3294 0.061 Uiso 0.5296(18) 1 calc PR A 1
C104 C -0.6232(5) 0.1597(4) -0.2303(3) 0.0532(12) Uani 0.5296(18) 1 d PD A 1
H10H H -0.5987 0.2280 -0.2035 0.080 Uiso 0.5296(18) 1 calc PR A 1
H10I H -0.5728 0.1233 -0.2084 0.080 Uiso 0.5296(18) 1 calc PR A 1
H10J H -0.6916 0.1365 -0.2208 0.080 Uiso 0.5296(18) 1 calc PR A 1
O110 O -0.7025(3) 0.0141(3) -0.4155(2) 0.0415(6) Uani 0.4704(18) 1 d PD A 2
C111 C -0.8037(4) -0.0394(4) -0.4560(3) 0.0434(9) Uani 0.4704(18) 1 d PD A 2
H11A H -0.8442 0.0007 -0.4845 0.052 Uiso 0.4704(18) 1 calc PR A 2
H11B H -0.8408 -0.0594 -0.4164 0.052 Uiso 0.4704(18) 1 calc PR A 2
C112 C -0.7957(6) -0.1265(4) -0.5155(4) 0.0541(11) Uani 0.4704(18) 1 d PD A 2
H11C H -0.8661 -0.1636 -0.5437 0.081 Uiso 0.4704(18) 1 calc PR A 2
H11D H -0.7562 -0.1663 -0.4869 0.081 Uiso 0.4704(18) 1 calc PR A 2
H11E H -0.7594 -0.1063 -0.5549 0.081 Uiso 0.4704(18) 1 calc PR A 2
C113 C -0.7057(4) 0.0925(4) -0.3539(4) 0.0505(11) Uani 0.4704(18) 1 d PD A 2
H11F H -0.7362 0.0688 -0.3126 0.061 Uiso 0.4704(18) 1 calc PR A 2
H11G H -0.7501 0.1338 -0.3771 0.061 Uiso 0.4704(18) 1 calc PR A 2
C114 C -0.5960(5) 0.1494(5) -0.3159(5) 0.0532(12) Uani 0.4704(18) 1 d PD A 2
H11H H -0.5975 0.2036 -0.2728 0.080 Uiso 0.4704(18) 1 calc PR A 2
H11I H -0.5666 0.1735 -0.3569 0.080 Uiso 0.4704(18) 1 calc PR A 2
H11J H -0.5525 0.1081 -0.2931 0.080 Uiso 0.4704(18) 1 calc PR A 2

loop_
_atom_site_aniso_label
_atom_site_aniso_U_11
_atom_site_aniso_U_22
_atom_site_aniso_U_33
_atom_site_aniso_U_23
_atom_site_aniso_U_13
_atom_site_aniso_U_12
Fe1 0.01793(16) 0.02268(18) 0.01262(16) 0.00494(14) 0.00512(13) 0.01027(14)
S1 0.0196(2) 0.0267(2) 0.01442(19) 0.00589(17) 0.00543(15) 0.01212(17)
C2 0.0154(7) 0.0195(8) 0.0155(8) 0.0035(6) 0.0041(6) 0.0057(6)
C3 0.0151(7) 0.0225(9) 0.0141(8) 0.0046(6) 0.0035(6) 0.0038(6)
C4 0.0176(8) 0.0266(9) 0.0150(8) 0.0041(7) 0.0061(6) 0.0054(7)
C5 0.0169(8) 0.0236(9) 0.0166(8) 0.0026(7) 0.0054(6) 0.0063(7)
C6 0.0176(8) 0.0241(9) 0.0148(8) 0.0044(7) 0.0040(6) 0.0091(7)
C7 0.0168(7) 0.0190(8) 0.0142(8) 0.0038(6) 0.0048(6) 0.0042(6)
N8 0.0202(7) 0.0257(8) 0.0131(7) 0.0059(6) 0.0057(5) 0.0126(6)
C9 0.0191(8) 0.0229(9) 0.0136(8) 0.0044(6) 0.0055(6) 0.0108(7)
F10 0.0205(6) 0.0387(8) 0.0482(8) 0.0206(7) 0.0000(6) -0.0007(5)
C10 0.0188(8) 0.0271(10) 0.0249(9) 0.0100(8) 0.0039(7) 0.0064(7)
F11 0.0417(8) 0.0535(10) 0.0631(10) 0.0453(9) 0.0121(7) 0.0090(7)
C11 0.0280(10) 0.0341(11) 0.0309(11) 0.0201(9) 0.0092(8) 0.0094(9)
F12 0.0364(7) 0.0631(10) 0.0334(7) 0.0292(7) 0.0052(6) 0.0260(7)
C12 0.0269(10) 0.0424(12) 0.0206(9) 0.0150(9) 0.0048(8) 0.0187(9)
F13 0.0196(6) 0.0540(9) 0.0351(7) 0.0103(7) -0.0044(5) 0.0041(6)
C13 0.0182(8) 0.0344(11) 0.0194(9) 0.0052(8) 0.0017(7) 0.0083(8)
F14 0.0288(6) 0.0321(7) 0.0389(7) 0.0154(6) 0.0040(6) -0.0002(5)
C14 0.0215(8) 0.0236(9) 0.0184(8) 0.0065(7) 0.0056(7) 0.0061(7)
C15 0.0172(8) 0.0324(10) 0.0155(8) 0.0083(7) 0.0036(6) 0.0075(7)
C16 0.0254(9) 0.0479(13) 0.0171(9) 0.0124(9) 0.0073(7) 0.0118(9)
C17 0.0284(10) 0.0333(11) 0.0258(10) 0.0153(9) 0.0064(8) 0.0120(8)
C18 0.0173(8) 0.0481(13) 0.0175(9) 0.0071(9) 0.0008(7) 0.0054(8)
C19 0.0213(8) 0.0350(11) 0.0182(9) 0.0050(8) 0.0077(7) 0.0136(8)
C20 0.0346(11) 0.0345(12) 0.0338(12) 0.0089(9) 0.0164(9) 0.0190(9)
C21 0.0206(9) 0.0491(14) 0.0337(12) 0.0123(10) 0.0116(8) 0.0133(9)
C22 0.0360(12) 0.0622(17) 0.0211(10) -0.0013(10) 0.0086(9) 0.0292(12)
Fe2 0.01404(16) 0.0266(2) 0.0297(2) 0.01897(17) 0.00682(15) 0.00644(14)
S31 0.01385(18) 0.0255(2) 0.0294(2) 0.01720(19) 0.00473(17) 0.00481(16)
C32 0.0166(8) 0.0220(9) 0.0198(8) 0.0112(7) 0.0042(6) 0.0050(7)
C33 0.0170(7) 0.0225(9) 0.0161(8) 0.0075(7) 0.0044(6) 0.0062(7)
C34 0.0208(8) 0.0214(9) 0.0184(8) 0.0090(7) 0.0047(7) 0.0078(7)
C35 0.0204(8) 0.0207(9) 0.0178(8) 0.0078(7) 0.0038(7) 0.0042(7)
C36 0.0169(8) 0.0242(9) 0.0235(9) 0.0126(7) 0.0045(7) 0.0036(7)
C37 0.0168(8) 0.0233(9) 0.0210(9) 0.0123(7) 0.0052(7) 0.0058(7)
N38 0.0140(7) 0.0282(8) 0.0336(9) 0.0204(7) 0.0078(6) 0.0068(6)
C39 0.0147(7) 0.0246(9) 0.0292(10) 0.0159(8) 0.0078(7) 0.0051(7)
C40 0.0181(9) 0.0710(18) 0.0268(11) 0.0042(11) 0.0059(8) 0.0017(10)
F40 0.0263(8) 0.173(2) 0.0281(8) -0.0172(11) 0.0088(7) -0.0066(11)
C41 0.0253(11) 0.072(2) 0.0441(15) -0.0090(14) 0.0196(11) 0.0034(12)
F41 0.0341(9) 0.177(3) 0.0789(15) -0.0618(16) 0.0325(10) -0.0066(13)
C42 0.0144(8) 0.0327(11) 0.0522(14) 0.0132(10) 0.0112(9) 0.0060(8)
F42 0.0160(6) 0.0467(9) 0.0758(11) 0.0137(8) 0.0167(7) 0.0087(6)
C43 0.0161(8) 0.0284(10) 0.0386(12) 0.0102(9) 0.0027(8) -0.0005(7)
F43 0.0185(6) 0.0822(13) 0.0481(10) -0.0047(9) -0.0022(6) -0.0074(7)
C44 0.0189(8) 0.0227(9) 0.0322(11) 0.0058(8) 0.0086(8) 0.0027(7)
F44 0.0266(7) 0.0530(9) 0.0496(9) -0.0194(7) 0.0150(6) -0.0070(6)
C45 0.0174(8) 0.0245(9) 0.0205(9) 0.0082(7) 0.0042(7) 0.0078(7)
C46 0.0230(9) 0.0281(10) 0.0318(11) 0.0115(8) 0.0058(8) 0.0117(8)
C47 0.0263(10) 0.0349(11) 0.0300(11) 0.0125(9) 0.0145(8) 0.0107(8)
C48 0.0205(9) 0.0279(10) 0.0282(10) 0.0072(8) -0.0022(7) 0.0073(8)
C49 0.0213(8) 0.0210(9) 0.0199(9) 0.0089(7) 0.0045(7) 0.0027(7)
C50 0.0360(11) 0.0284(10) 0.0269(10) 0.0105(9) 0.0131(9) 0.0003(9)
C51 0.0328(11) 0.0252(10) 0.0397(12) 0.0172(9) 0.0117(9) 0.0080(8)
C52 0.0309(10) 0.0241(10) 0.0278(10) 0.0090(8) 0.0012(8) -0.0028(8)
P60 0.0146(2) 0.0245(2) 0.0280(3) 0.0111(2) 0.00222(18) 0.00249(18)
C61 0.0165(8) 0.0245(10) 0.0508(14) 0.0093(10) 0.0002(9) 0.0043(7)
C62 0.0187(9) 0.0326(11) 0.0332(11) 0.0006(9) 0.0039(8) 0.0069(8)
C63 0.0180(9) 0.0435(14) 0.0543(16) -0.0087(12) 0.0063(10) 0.0047(9)
C64 0.0163(10) 0.0310(13) 0.146(4) -0.0002(18) 0.0022(15) 0.0081(10)
C65 0.0205(12) 0.0396(16) 0.219(5) 0.059(2) 0.003(2) 0.0083(11)
C66 0.0189(11) 0.0448(16) 0.163(4) 0.063(2) 0.0044(16) 0.0040(11)
C71 0.0212(9) 0.0244(10) 0.0290(10) 0.0096(8) -0.0004(8) 0.0002(7)
C72 0.0228(9) 0.0443(13) 0.0269(11) 0.0107(9) 0.0058(8) 0.0024(9)
C73 0.0395(13) 0.0478(15) 0.0311(12) 0.0102(11) 0.0140(10) 0.0049(11)
C74 0.0565(16) 0.0324(12) 0.0276(12) 0.0080(10) 0.0060(11) -0.0009(11)
C75 0.0426(14) 0.0309(12) 0.0399(14) 0.0046(10) -0.0126(11) -0.0034(10)
C76 0.0272(10) 0.0268(11) 0.0430(14) 0.0056(10) -0.0100(9) 0.0005(8)
C81 0.011(3) 0.0193(15) 0.0178(9) 0.0073(11) 0.0003(13) 0.0072(16)
C82 0.025(2) 0.0227(14) 0.027(4) 0.0062(13) 0.011(3) 0.0063(14)
C83 0.020(3) 0.0171(17) 0.0211(10) 0.0074(14) 0.0012(15) 0.011(2)
C84 0.0297(18) 0.0212(15) 0.0324(18) 0.0049(12) 0.0091(14) 0.0003(12)
C85 0.0348(16) 0.0309(16) 0.0376(18) 0.0038(13) 0.0214(14) -0.0028(13)
C86 0.0267(15) 0.0265(14) 0.0252(15) 0.0022(11) 0.0115(12) 0.0005(11)
C81X 0.011(3) 0.0193(15) 0.0178(9) 0.0073(11) 0.0003(13) 0.0072(16)
C82X 0.025(2) 0.0227(14) 0.027(4) 0.0062(13) 0.011(3) 0.0063(14)
C83X 0.020(3) 0.0171(17) 0.0211(10) 0.0074(14) 0.0012(15) 0.011(2)
C84X 0.0297(18) 0.0212(15) 0.0324(18) 0.0049(12) 0.0091(14) 0.0003(12)
C85X 0.0348(16) 0.0309(16) 0.0376(18) 0.0038(13) 0.0214(14) -0.0028(13)
C86X 0.0267(15) 0.0265(14) 0.0252(15) 0.0022(11) 0.0115(12) 0.0005(11)
C91 0.0192(8) 0.0325(10) 0.0308(10) 0.0167(9) 0.0120(8) 0.0121(8)
C92 0.0242(9) 0.0330(11) 0.0458(13) 0.0199(10) 0.0167(9) 0.0129(8)
C93 0.0335(11) 0.0395(13) 0.0575(16) 0.0296(12) 0.0287(11) 0.0219(10)
C94 0.0427(13) 0.0530(15) 0.0429(13) 0.0325(12) 0.0301(11) 0.0341(12)
C95 0.0369(11) 0.0504(14) 0.0260(10) 0.0169(10) 0.0170(9) 0.0288(11)
C96 0.0248(9) 0.0364(11) 0.0264(10) 0.0131(9) 0.0122(8) 0.0153(8)
O100 0.0449(16) 0.0449(16) 0.0443(15) 0.0174(14) 0.0175(14) 0.0200(13)
C101 0.052(2) 0.054(2) 0.040(2) 0.0263(18) 0.0220(18) 0.0228(19)
C102 0.074(3) 0.051(3) 0.044(3) 0.017(2) 0.019(2) 0.020(2)
C103 0.049(3) 0.047(3) 0.057(3) 0.018(2) 0.014(2) 0.0072(19)
C104 0.054(3) 0.044(2) 0.056(3) 0.011(2) 0.007(2) 0.001(2)
O110 0.0449(16) 0.0449(16) 0.0443(15) 0.0174(14) 0.0175(14) 0.0200(13)
C111 0.052(2) 0.054(2) 0.040(2) 0.0263(18) 0.0220(18) 0.0228(19)
C112 0.074(3) 0.051(3) 0.044(3) 0.017(2) 0.019(2) 0.020(2)
C113 0.049(3) 0.047(3) 0.057(3) 0.018(2) 0.014(2) 0.0072(19)
C114 0.054(3) 0.044(2) 0.056(3) 0.011(2) 0.007(2) 0.001(2)

loop_
_atom_type_symbol
_atom_type_description
_atom_type_scat_dispersion_real
_atom_type_scat_dispersion_imag
_atom_type_scat_source
C C 0.0033 0.0016 'International Tables Vol C Tables 4.2.6.8 and 6.1.1.4'
H H 0.0000 0.0000 'International Tables Vol C Tables 4.2.6.8 and 6.1.1.4'
N N 0.0061 0.0033 'International Tables Vol C Tables 4.2.6.8 and 6.1.1.4'
F F 0.0171 0.0103 'International Tables Vol C Tables 4.2.6.8 and 6.1.1.4'
P P 0.1023 0.0942 'International Tables Vol C Tables 4.2.6.8 and 6.1.1.4'
S S 0.1246 0.1234 'International Tables Vol C Tables 4.2.6.8 and 6.1.1.4'
Fe Fe 0.3463 0.8444 'International Tables Vol C Tables 4.2.6.8 and 6.1.1.4'
O O 0.0106 0.0060 'International Tables Vol C Tables 4.2.6.8 and 6.1.1.4'

loop_
_geom_angle_atom_site_label_1
_geom_angle_atom_site_label_2
_geom_angle_atom_site_label_3
_geom_angle
_geom_angle_site_symmetry_1
_geom_angle_site_symmetry_3
_geom_angle_publ_flag
N8 Fe1 N8 180.00(5) . 2_664 ?
N8 Fe1 S1 94.44(5) . 2_664 ?
N8 Fe1 S1 85.56(5) 2_664 2_664 ?
N8 Fe1 S1 85.56(5) . . ?
N8 Fe1 S1 94.44(5) 2_664 . ?
S1 Fe1 S1 179.999(1) 2_664 . ?
C2 S1 Fe1 101.09(6) . . ?
C3 C2 C7 120.33(16) . . ?
C3 C2 S1 125.90(13) . . ?
C7 C2 S1 113.77(13) . . ?
C4 C3 C2 117.35(16) . . ?
C4 C3 C15 119.35(16) . . ?
C2 C3 C15 123.28(16) . . ?
C5 C4 C3 123.40(17) . . ?
C6 C5 C4 118.00(16) . . ?
C6 C5 C19 120.45(16) . . ?
C4 C5 C19 121.45(16) . . ?
C5 C6 C7 121.01(16) . . ?
C6 C7 N8 123.01(16) . . ?
C6 C7 C2 119.89(16) . . ?
N8 C7 C2 117.10(15) . . ?
C7 N8 C9 115.87(14) . . ?
C7 N8 Fe1 122.25(12) . . ?
C9 N8 Fe1 121.84(12) . . ?
C10 C9 C14 115.66(16) . . ?
C10 C9 N8 121.81(17) . . ?
C14 C9 N8 122.52(17) . . ?
F10 C10 C11 117.64(18) . . ?
F10 C10 C9 119.78(17) . . ?
C11 C10 C9 122.57(18) . . ?
F11 C11 C12 120.00(18) . . ?
F11 C11 C10 120.2(2) . . ?
C12 C11 C10 119.74(19) . . ?
F12 C12 C13 119.93(19) . . ?
F12 C12 C11 120.5(2) . . ?
C13 C12 C11 119.56(18) . . ?
F13 C13 C12 119.82(18) . . ?
F13 C13 C14 120.40(19) . . ?
C12 C13 C14 119.78(18) . . ?
F14 C14 C13 118.13(17) . . ?
F14 C14 C9 119.19(16) . . ?
C13 C14 C9 122.68(18) . . ?
C16 C15 C18 106.63(16) . . ?
C16 C15 C17 106.91(17) . . ?
C18 C15 C17 110.19(17) . . ?
C16 C15 C3 112.45(16) . . ?
C18 C15 C3 110.90(16) . . ?
C17 C15 C3 109.63(16) . . ?
C20 C19 C5 111.68(17) . . ?
C20 C19 C22 108.62(19) . . ?
C5 C19 C22 111.56(16) . . ?
C20 C19 C21 108.73(17) . . ?
C5 C19 C21 107.64(17) . . ?
C22 C19 C21 108.52(19) . . ?
N38 Fe2 N38 180.0 . 2 ?
N38 Fe2 S31 85.72(5) . . ?
N38 Fe2 S31 94.28(5) 2 . ?
N38 Fe2 S31 94.28(5) . 2 ?
N38 Fe2 S31 85.72(5) 2 2 ?
S31 Fe2 S31 180.0 . 2 ?
C32 S31 Fe2 100.49(6) . . ?
C33 C32 C37 120.35(17) . . ?
C33 C32 S31 125.45(14) . . ?
C37 C32 S31 114.18(13) . . ?
C34 C33 C32 117.28(16) . . ?
C34 C33 C45 120.09(16) . . ?
C32 C33 C45 122.63(16) . . ?
C35 C34 C33 123.36(17) . . ?
C36 C35 C34 118.36(17) . . ?
C36 C35 C49 119.40(16) . . ?
C34 C35 C49 122.23(16) . . ?
C35 C36 C37 120.64(17) . . ?
C36 C37 N38 123.41(16) . . ?
C36 C37 C32 119.98(16) . . ?
N38 C37 C32 116.60(16) . . ?
C37 N38 C39 116.85(15) . . ?
C37 N38 Fe2 121.73(12) . . ?
C39 N38 Fe2 121.38(12) . . ?
C40 C39 C44 115.58(18) . . ?
C40 C39 N38 121.68(19) . . ?
C44 C39 N38 122.61(19) . . ?
F40 C40 C41 117.8(2) . . ?
F40 C40 C39 119.3(2) . . ?
C41 C40 C39 122.8(2) . . ?
F41 C41 C42 119.3(2) . . ?
F41 C41 C40 121.0(2) . . ?
C42 C41 C40 119.7(2) . . ?
F42 C42 C43 120.1(2) . . ?
F42 C42 C41 120.4(2) . . ?
C43 C42 C41 119.43(19) . . ?
F43 C43 C42 119.69(19) . . ?
F43 C43 C44 120.1(2) . . ?
C42 C43 C44 120.2(2) . . ?
F44 C44 C39 119.28(17) . . ?
F44 C44 C43 118.44(19) . . ?
C39 C44 C43 122.3(2) . . ?
C48 C45 C47 110.81(17) . . ?
C48 C45 C46 106.55(16) . . ?
C47 C45 C46 106.46(16) . . ?
C48 C45 C33 110.88(16) . . ?
C47 C45 C33 109.83(15) . . ?
C46 C45 C33 112.18(16) . . ?
C51 C49 C50 108.34(17) . . ?
C51 C49 C52 107.69(17) . . ?
C50 C49 C52 109.37(17) . . ?
C51 C49 C35 112.24(16) . . ?
C50 C49 C35 109.40(16) . . ?
C52 C49 C35 109.75(15) . . ?
C81 P60 C71 108.10(19) . . ?
C81 P60 C91 108.2(3) . . ?
C71 P60 C91 107.64(10) . . ?
C81 P60 C61 111.6(2) . . ?
C71 P60 C61 111.35(11) . . ?
C91 P60 C61 109.83(11) . . ?
C81 P60 C81X 10.0(5) . . ?
C71 P60 C81X 111.6(2) . . ?
C91 P60 C81X 114.6(3) . . ?
C61 P60 C81X 101.8(3) . . ?
C66 C61 C62 119.9(2) . . ?
C66 C61 P60 118.9(2) . . ?
C62 C61 P60 121.23(17) . . ?
C61 C62 C63 119.9(2) . . ?
C64 C63 C62 119.7(3) . . ?
C65 C64 C63 120.8(2) . . ?
C64 C65 C66 120.3(3) . . ?
C61 C66 C65 119.4(3) . . ?
C76 C71 C72 119.6(2) . . ?
C76 C71 P60 120.91(18) . . ?
C72 C71 P60 119.46(16) . . ?
C73 C72 C71 120.2(2) . . ?
C72 C73 C74 119.9(2) . . ?
C75 C74 C73 120.0(2) . . ?
C74 C75 C76 120.9(2) . . ?
C75 C76 C71 119.3(2) . . ?
C86 C81 C82 120.3(4) . . ?
C86 C81 P60 124.4(4) . . ?
C82 C81 P60 115.3(4) . . ?
C83 C82 C81 119.3(7) . . ?
C84 C83 C82 120.0(4) . . ?
C83 C84 C85 120.7(4) . . ?
C84 C85 C86 120.1(3) . . ?
C81 C86 C85 119.4(4) . . ?
C86X C81X C82X 119.7(4) . . ?
C86X C81X P60 117.9(4) . . ?
C82X C81X P60 122.4(4) . . ?
C83X C82X C81X 119.7(7) . . ?
C84X C83X C82X 120.4(5) . . ?
C83X C84X C85X 119.8(4) . . ?
C84X C85X C86X 120.6(4) . . ?
C81X C86X C85X 119.6(4) . . ?
C96 C91 C92 120.5(2) . . ?
C96 C91 P60 121.26(16) . . ?
C92 C91 P60 118.15(17) . . ?
C93 C92 C91 119.2(2) . . ?
C94 C93 C92 120.2(2) . . ?
C95 C94 C93 120.6(2) . . ?
C94 C95 C96 120.1(2) . . ?
C91 C96 C95 119.3(2) . . ?
C103 O100 C101 112.1(4) . . ?
O100 C101 C102 108.1(4) . . ?
O100 C103 C104 109.1(4) . . ?
C111 O110 C113 111.6(4) . . ?
O110 C111 C112 109.5(4) . . ?
O110 C113 C114 109.0(4) . . ?

loop_
_geom_bond_atom_site_label_1
_geom_bond_atom_site_label_2
_geom_bond_distance
_geom_bond_site_symmetry_2
_geom_bond_publ_flag
Fe1 N8 1.8960(15) . ?
Fe1 N8 1.8960(15) 2_664 ?
Fe1 S1 2.2043(5) 2_664 ?
Fe1 S1 2.2044(5) . ?
S1 C2 1.7736(18) . ?
C2 C3 1.411(2) . ?
C2 C7 1.414(2) . ?
C3 C4 1.402(2) . ?
C3 C15 1.547(3) . ?
C4 C5 1.397(3) . ?
C5 C6 1.392(3) . ?
C5 C19 1.535(3) . ?
C6 C7 1.399(2) . ?
C7 N8 1.407(2) . ?
N8 C9 1.411(2) . ?
C9 C10 1.391(3) . ?
C9 C14 1.395(3) . ?
F10 C10 1.342(2) . ?
C10 C11 1.385(3) . ?
F11 C11 1.341(3) . ?
C11 C12 1.380(3) . ?
F12 C12 1.342(2) . ?
C12 C13 1.375(3) . ?
F13 C13 1.344(2) . ?
C13 C14 1.383(3) . ?
F14 C14 1.343(2) . ?
C15 C16 1.537(3) . ?
C15 C18 1.539(3) . ?
C15 C17 1.541(3) . ?
C19 C20 1.529(3) . ?
C19 C22 1.536(3) . ?
C19 C21 1.542(3) . ?
Fe2 N38 1.8958(16) . ?
Fe2 N38 1.8958(16) 2 ?
Fe2 S31 2.2004(4) . ?
Fe2 S31 2.2004(4) 2 ?
S31 C32 1.7677(19) . ?
C32 C33 1.414(2) . ?
C32 C37 1.420(2) . ?
C33 C34 1.402(3) . ?
C33 C45 1.544(2) . ?
C34 C35 1.398(3) . ?
C35 C36 1.397(3) . ?
C35 C49 1.537(3) . ?
C36 C37 1.398(3) . ?
C37 N38 1.402(2) . ?
N38 C39 1.416(2) . ?
C39 C40 1.387(3) . ?
C39 C44 1.387(3) . ?
C40 F40 1.347(3) . ?
C40 C41 1.382(3) . ?
C41 F41 1.340(3) . ?
C41 C42 1.372(4) . ?
C42 F42 1.343(2) . ?
C42 C43 1.365(3) . ?
C43 F43 1.340(3) . ?
C43 C44 1.388(3) . ?
C44 F44 1.335(3) . ?
C45 C48 1.539(3) . ?
C45 C47 1.540(3) . ?
C45 C46 1.541(3) . ?
C49 C51 1.533(3) . ?
C49 C50 1.535(3) . ?
C49 C52 1.536(3) . ?
P60 C81 1.786(5) . ?
P60 C71 1.792(2) . ?
P60 C91 1.794(2) . ?
P60 C61 1.802(2) . ?
P60 C81X 1.832(5) . ?
C61 C66 1.387(3) . ?
C61 C62 1.388(3) . ?
C62 C63 1.393(3) . ?
C63 C64 1.375(4) . ?
C64 C65 1.366(6) . ?
C65 C66 1.397(4) . ?
C71 C76 1.394(3) . ?
C71 C72 1.401(3) . ?
C72 C73 1.380(3) . ?
C73 C74 1.392(4) . ?
C74 C75 1.374(4) . ?
C75 C76 1.390(4) . ?
C81 C86 1.383(4) . ?
C81 C82 1.405(6) . ?
C82 C83 1.392(6) . ?
C83 C84 1.374(5) . ?
C84 C85 1.383(5) . ?
C85 C86 1.394(5) . ?
C81X C86X 1.383(5) . ?
C81X C82X 1.406(6) . ?
C82X C83X 1.391(6) . ?
C83X C84X 1.375(5) . ?
C84X C85X 1.385(5) . ?
C85X C86X 1.397(5) . ?
C91 C96 1.393(3) . ?
C91 C92 1.406(3) . ?
C92 C93 1.391(3) . ?
C93 C94 1.386(4) . ?
C94 C95 1.386(4) . ?
C95 C96 1.397(3) . ?
O100 C103 1.412(5) . ?
O100 C101 1.414(4) . ?
C101 C102 1.512(6) . ?
C103 C104 1.502(6) . ?
O110 C111 1.408(5) . ?
O110 C113 1.414(5) . ?
C111 C112 1.502(5) . ?
C113 C114 1.505(6) . ?
